data_4087144
loop_
_publ_author_name
'Herrera, Alberto'
'Grasruck, Alexander'
'Heinemann, Frank W.'
'Scheurer, Andreas'
'Chelouan, Ahmed'
'Frie\&s, Sibylle'
'Seidel, Falk'
'Dorta, Romano'

_publ_section_title
;
 Developing P-Stereogenic, Planar--Chiral P-Alkene Ligands: Monodentate,
 Bidentate, and Double Agostic Coordination Modes on Ru(II)
;
_journal_issue 3
_journal_name_full Organometallics
_journal_page_first 714
_journal_paper_doi 10.1021/acs.organomet.6b00879
_journal_volume 36
_journal_year 2017
_chemical_formula_moiety 'C35 H40 Cl4 N P Ru2, C1 H1 Cl3'
_chemical_formula_sum 'C36 H41 Cl7 N P Ru2'
_chemical_formula_weight 968.96
_chemical_name_systematic
;
 ? 
;
_space_group_crystal_system monoclinic
_space_group_IT_number 15
_space_group_name_Hall '-C 2yc'
_space_group_name_H-M_alt 'C 1 2/c 1'
_symmetry_space_group_name_Hall '-C 2yc'
_symmetry_space_group_name_H-M 'C 1 2/c 1'
_atom_sites_solution_hydrogens geom
_audit_creation_date 2015-12-02
_audit_creation_method
;
Olex2 1.2
(compiled 2015.09.30 svn.r3233 for OlexSys, GUI svn.r5103)
;
_cell_angle_alpha 90
_cell_angle_beta 131.4450(10)
_cell_angle_gamma 90
_cell_formula_units_Z 8
_cell_length_a 29.282(4)
_cell_length_b 17.432(3)
_cell_length_c 20.054(5)
_cell_measurement_reflns_used 9927
_cell_measurement_temperature 100(2)
_cell_measurement_theta_max 27.74
_cell_measurement_theta_min 2.34
_cell_volume 7673(3)
_computing_cell_refinement 'Bruker SAINT'
_computing_data_collection 'Bruker APEX2'
_computing_data_reduction 'Bruker SAINT'
_computing_molecular_graphics 'SHELXTL 6.12 (Bruker AXS, 2002)'
_computing_publication_material 'Olex2 (Dolomanov et al., 2009)'
_computing_structure_refinement 'SHELXL-2014/6 (Sheldrick, 2008)'
_computing_structure_solution 'SHELXTL 6.12 (Bruker AXS, 2002)'
_diffrn_ambient_temperature 100.15
_diffrn_detector_area_resol_mean 83.33
_diffrn_measured_fraction_theta_full 0.999
_diffrn_measured_fraction_theta_max 0.999
_diffrn_measurement_device_type 'Bruker Kappa APEX II CCD area detector'
_diffrn_measurement_method 'phi and omega scans'
_diffrn_radiation_monochromator 'Quazar focussing montel optics'
_diffrn_radiation_source 'ImuS micro-focus tube'
_diffrn_radiation_type MoK\a
_diffrn_radiation_wavelength 0.71073
_diffrn_reflns_av_R_equivalents 0.0526
_diffrn_reflns_av_unetI/netI 0.0302
_diffrn_reflns_Laue_measured_fraction_full 0.999
_diffrn_reflns_Laue_measured_fraction_max 0.999
_diffrn_reflns_limit_h_max 38
_diffrn_reflns_limit_h_min -38
_diffrn_reflns_limit_k_max 22
_diffrn_reflns_limit_k_min -22
_diffrn_reflns_limit_l_max 26
_diffrn_reflns_limit_l_min -26
_diffrn_reflns_number 72755
_diffrn_reflns_point_group_measured_fraction_full 0.999
_diffrn_reflns_point_group_measured_fraction_max 0.999
_diffrn_reflns_theta_full 25.242
_diffrn_reflns_theta_max 27.860
_diffrn_reflns_theta_min 1.492
_diffrn_standards_number 0
_exptl_absorpt_coefficient_mu 1.344
_exptl_absorpt_correction_T_max 0.7456
_exptl_absorpt_correction_T_min 0.6828
_exptl_absorpt_correction_type multi-scan
_exptl_absorpt_process_details
;
SADABS-2014/4 (Bruker,2014/4) was used for absorption correction.
wR2(int) was 0.1006 before and 0.0538 after correction.
The Ratio of minimum to maximum transmission is 0.9158.
The \l/2 correction factor is 0.00150.
;
_exptl_crystal_colour orange
_exptl_crystal_density_diffrn 1.678
_exptl_crystal_density_method 'not measured'
_exptl_crystal_description needle
_exptl_crystal_F_000 3888
_exptl_crystal_size_max 0.26
_exptl_crystal_size_mid 0.12
_exptl_crystal_size_min 0.08
_refine_diff_density_max 1.424
_refine_diff_density_min -2.019
_refine_diff_density_rms 0.151
_refine_ls_extinction_method none
_refine_ls_goodness_of_fit_ref 1.081
_refine_ls_hydrogen_treatment constr
_refine_ls_matrix_type full
_refine_ls_number_parameters 468
_refine_ls_number_reflns 9119
_refine_ls_number_restraints 150
_refine_ls_restrained_S_all 1.101
_refine_ls_R_factor_all 0.0634
_refine_ls_R_factor_gt 0.0443
_refine_ls_shift/su_max 0.001
_refine_ls_shift/su_mean 0.000
_refine_ls_structure_factor_coef Fsqd
_refine_ls_weighting_details 'w=1/[\s^2^(Fo^2^)+(0.0577P)^2^+70.0388P] where P=(Fo^2^+2Fc^2^)/3'
_refine_ls_weighting_scheme calc
_refine_ls_wR_factor_gt 0.1143
_refine_ls_wR_factor_ref 0.1313
_reflns_Friedel_coverage 0.000
_reflns_number_gt 7149
_reflns_number_total 9119
_reflns_threshold_expression 'I > 2\s(I)'
_cod_data_source_file om6b00879_si_001.cif
_cod_data_source_block rd1510
_cod_database_code 4087144
_shelxl_version_number 2014/6
_shelx_space_group_comment
;
The symmetry employed for this shelxl refinement is uniquely defined
by the following loop, which should always be used as a source of
symmetry information in preference to the above space-group names.
They are only intended as comments.
;
_shelx_estimated_absorpt_t_max 0.900
_shelx_estimated_absorpt_t_min 0.721
_olex2_refinement_description
;
1. Fixed Uiso
 At 1.2 times of:
  All C(H) groups
 At 1.5 times of:
  All C(H,H,H) groups
2. Uiso/Uaniso restraints and constraints
C36 \\sim Cl5 \\sim Cl6 \\sim Cl7 \\sim C36A \\sim Cl5A \\sim Cl6A \\sim Cl7A:
within 2A with sigma of 0.003 and sigma for terminal atoms of 0.006
Uanis(C36) \\sim Ueq, Uanis(Cl5) \\sim Ueq, Uanis(Cl6) \\sim Ueq, Uanis(Cl7)
\\sim Ueq, Uanis(C36A) \\sim Ueq, Uanis(Cl5A) \\sim Ueq, Uanis(Cl6A) \\sim Ueq,
Uanis(Cl7A) \\sim Ueq: with sigma of 0.01 and sigma for terminal atoms of 0.02
3. Same fragment restrains
{C36, Cl5, Cl6, Cl7} sigma for 1-2: 0.02, 1-3: 0.04
as
{C36A, Cl5A, Cl6A, Cl7A}
4. Others
 Sof(C36A)=Sof(H36A)=Sof(Cl5A)=Sof(Cl6A)=Sof(Cl7A)=1-FVAR(1)
 Sof(C36)=Sof(H36)=Sof(Cl5)=Sof(Cl6)=Sof(Cl7)=FVAR(1)
5.a Ternary CH refined with riding coordinates:
 C7(H7), C27(H27), C28(H28), C30(H30), C31(H31), C32(H32), C36(H36), C36A(H36A)
5.b Aromatic/amide H refined with riding coordinates:
 C2(H2), C3(H3), C4(H4), C5(H5), C10(H10), C11(H11), C12(H12), C13(H13),
 C16(H16), C17(H17), C18(H18), C19(H19), C20(H20)
5.c Idealised Me refined as rotating group:
 C22(H22A,H22B,H22C), C23(H23A,H23B,H23C), C24(H24A,H24B,H24C), C25(H25A,H25B,
 H25C), C33(H33A,H33B,H33C), C34(H34A,H34B,H34C), C35(H35A,H35B,H35C)
;
_olex2_submission_special_instructions 'No special instructions were received'

loop_
_space_group_symop_operation_xyz
'x, y, z'
'-x, y, -z+1/2'
'x+1/2, y+1/2, z'
'-x+1/2, y+1/2, -z+1/2'
'-x, -y, -z'
'x, -y, z-1/2'
'-x+1/2, -y+1/2, -z'
'x+1/2, -y+1/2, z-1/2'

loop_
_atom_site_label
_atom_site_type_symbol
_atom_site_fract_x
_atom_site_fract_y
_atom_site_fract_z
_atom_site_U_iso_or_equiv
_atom_site_adp_type
_atom_site_occupancy
_atom_site_site_symmetry_order
_atom_site_calc_flag
_atom_site_refinement_flags_posn
_atom_site_refinement_flags_adp
_atom_site_refinement_flags_occupancy
_atom_site_disorder_assembly
_atom_site_disorder_group
Ru1 Ru 0.18756(2) 0.95180(2) 0.36703(2) 0.01382(9) Uani 1 1 d . . . . .
Ru2 Ru 0.10685(2) 0.94983(2) 0.43040(2) 0.01710(9) Uani 1 1 d . . . . .
Cl1 Cl 0.13450(4) 0.98950(6) 0.21792(6) 0.0198(2) Uani 1 1 d . . . . .
Cl2 Cl 0.12129(5) 1.04548(6) 0.35819(7) 0.0221(2) Uani 1 1 d . . . . .
Cl3 Cl 0.21475(4) 0.93302(6) 0.51064(6) 0.0201(2) Uani 1 1 d . . . . .
Cl4 Cl 0.10037(4) 0.86678(6) 0.32712(6) 0.01705(19) Uani 1 1 d . . . . .
P1 P 0.26488(5) 1.03095(7) 0.41925(8) 0.0221(2) Uani 1 1 d . . . . .
N1 N 0.31742(16) 0.9842(2) 0.4194(2) 0.0215(7) Uani 1 1 d . . . . .
C1 C 0.3515(2) 0.9284(3) 0.4908(3) 0.0230(9) Uani 1 1 d . . . . .
C2 C 0.4143(2) 0.9364(3) 0.5576(3) 0.0312(11) Uani 1 1 d . . . . .
H2 H 0.4350 0.9755 0.5536 0.037 Uiso 1 1 calc R . . . .
C3 C 0.4467(2) 0.8871(3) 0.6303(3) 0.0385(13) Uani 1 1 d . . . . .
H3 H 0.4897 0.8918 0.6755 0.046 Uiso 1 1 calc R . . . .
C4 C 0.4163(2) 0.8312(3) 0.6367(3) 0.0325(11) Uani 1 1 d . . . . .
H4 H 0.4383 0.7982 0.6870 0.039 Uiso 1 1 calc R . . . .
C5 C 0.35376(19) 0.8234(3) 0.5699(3) 0.0224(9) Uani 1 1 d . . . . .
H5 H 0.3332 0.7850 0.5751 0.027 Uiso 1 1 calc R . . . .
C6 C 0.32025(19) 0.8709(3) 0.4949(3) 0.0205(8) Uani 1 1 d . . . . .
C7 C 0.25409(18) 0.8585(2) 0.4232(3) 0.0160(8) Uani 1 1 d . . . . .
H7 H 0.2408 0.8138 0.4379 0.019 Uiso 1 1 calc R . . . .
C8 C 0.22129(17) 0.8600(2) 0.3302(3) 0.0161(8) Uani 1 1 d . . . . .
C9 C 0.24956(18) 0.8904(2) 0.2948(3) 0.0190(8) Uani 1 1 d . . . . .
C10 C 0.2319(2) 0.8602(3) 0.2156(3) 0.0224(9) Uani 1 1 d . . . . .
H10 H 0.2028 0.8200 0.1864 0.027 Uiso 1 1 calc R . . . .
C11 C 0.2556(2) 0.8870(3) 0.1788(3) 0.0294(10) Uani 1 1 d . . . . .
H11 H 0.2423 0.8657 0.1249 0.035 Uiso 1 1 calc R . . . .
C12 C 0.2987(3) 0.9451(3) 0.2208(4) 0.0358(12) Uani 1 1 d . . . . .
H12 H 0.3145 0.9645 0.1953 0.043 Uiso 1 1 calc R . . . .
C13 C 0.3186(2) 0.9744(3) 0.3007(3) 0.0301(10) Uani 1 1 d . . . . .
H13 H 0.3496 1.0124 0.3313 0.036 Uiso 1 1 calc R . . . .
C14 C 0.2937(2) 0.9491(3) 0.3364(3) 0.0218(9) Uani 1 1 d . . . . .
C15 C 0.17659(18) 0.7948(2) 0.2773(3) 0.0179(8) Uani 1 1 d . . . . .
C16 C 0.1954(2) 0.7208(2) 0.3134(3) 0.0214(9) Uani 1 1 d . . . . .
H16 H 0.2347 0.7136 0.3703 0.026 Uiso 1 1 calc R . . . .
C17 C 0.1578(2) 0.6577(3) 0.2674(3) 0.0285(10) Uani 1 1 d . . . . .
H17 H 0.1712 0.6081 0.2934 0.034 Uiso 1 1 calc R . . . .
C18 C 0.1008(2) 0.6667(3) 0.1840(3) 0.0304(10) Uani 1 1 d . . . . .
H18 H 0.0750 0.6236 0.1524 0.036 Uiso 1 1 calc R . . . .
C19 C 0.0818(2) 0.7397(3) 0.1467(3) 0.0277(10) Uani 1 1 d . . . . .
H19 H 0.0428 0.7463 0.0893 0.033 Uiso 1 1 calc R . . . .
C20 C 0.11897(19) 0.8027(3) 0.1923(3) 0.0223(9) Uani 1 1 d . . . . .
H20 H 0.1053 0.8521 0.1657 0.027 Uiso 1 1 calc R . . . .
C21 C 0.2586(2) 1.1298(3) 0.3767(3) 0.0303(10) Uani 1 1 d . . . . .
C22 C 0.3208(3) 1.1694(4) 0.4391(4) 0.061(2) Uani 1 1 d . . . . .
H22A H 0.3513 1.1364 0.4475 0.091 Uiso 1 1 calc GR . . . .
H22B H 0.3322 1.1788 0.4967 0.091 Uiso 1 1 calc GR . . . .
H22C H 0.3185 1.2183 0.4130 0.091 Uiso 1 1 calc GR . . . .
C23 C 0.2367(3) 1.1287(3) 0.2842(4) 0.0457(14) Uani 1 1 d . . . . .
H23A H 0.1973 1.1024 0.2437 0.069 Uiso 1 1 calc GR . . . .
H23B H 0.2665 1.1015 0.2851 0.069 Uiso 1 1 calc GR . . . .
H23C H 0.2322 1.1814 0.2636 0.069 Uiso 1 1 calc GR . . . .
C24 C 0.2129(4) 1.1758(4) 0.3738(6) 0.063(2) Uani 1 1 d . . . . .
H24A H 0.2130 1.2293 0.3590 0.095 Uiso 1 1 calc GR . . . .
H24B H 0.2243 1.1734 0.4320 0.095 Uiso 1 1 calc GR . . . .
H24C H 0.1721 1.1540 0.3285 0.095 Uiso 1 1 calc GR . . . .
C25 C 0.3115(2) 1.0508(3) 0.5397(3) 0.0321(11) Uani 1 1 d . . . . .
H25A H 0.3165 1.0035 0.5703 0.048 Uiso 1 1 calc GR . . . .
H25B H 0.2910 1.0895 0.5474 0.048 Uiso 1 1 calc GR . . . .
H25C H 0.3516 1.0701 0.5649 0.048 Uiso 1 1 calc GR . . . .
C26 C 0.0506(2) 1.0297(3) 0.4353(3) 0.0246(9) Uani 1 1 d . . . . .
C27 C 0.1055(2) 1.0125(3) 0.5232(3) 0.0291(11) Uani 1 1 d . . . . .
H27 H 0.1360 1.0542 0.5601 0.035 Uiso 1 1 calc R . . . .
C28 C 0.1229(2) 0.9361(3) 0.5510(3) 0.0311(11) Uani 1 1 d . . . . .
H28 H 0.1654 0.9257 0.6075 0.037 Uiso 1 1 calc R . . . .
C29 C 0.0867(2) 0.8734(3) 0.4951(3) 0.0286(10) Uani 1 1 d . . . . .
C30 C 0.0324(2) 0.8907(3) 0.4064(3) 0.0234(9) Uani 1 1 d . . . . .
H30 H 0.0115 0.8484 0.3615 0.028 Uiso 1 1 calc R . . . .
C31 C 0.01434(19) 0.9673(3) 0.3765(3) 0.0203(8) Uani 1 1 d . . . . .
H31 H -0.0189 0.9776 0.3115 0.024 Uiso 1 1 calc R . . . .
C32 C 0.0308(2) 1.1112(3) 0.4033(4) 0.0307(10) Uani 1 1 d . . . . .
H32 H 0.0091 1.1128 0.3385 0.037 Uiso 1 1 calc R . . . .
C33 C 0.0828(3) 1.1701(3) 0.4516(4) 0.0393(13) Uani 1 1 d . . . . .
H33A H 0.1019 1.1732 0.5141 0.059 Uiso 1 1 calc GR . . . .
H33B H 0.0664 1.2204 0.4235 0.059 Uiso 1 1 calc GR . . . .
H33C H 0.1132 1.1541 0.4480 0.059 Uiso 1 1 calc GR . . . .
C34 C -0.0148(3) 1.1328(3) 0.4145(5) 0.0461(16) Uani 1 1 d . . . . .
H34A H -0.0507 1.0995 0.3767 0.069 Uiso 1 1 calc GR . . . .
H34B H -0.0272 1.1864 0.3971 0.069 Uiso 1 1 calc GR . . . .
H34C H 0.0045 1.1261 0.4768 0.069 Uiso 1 1 calc GR . . . .
C35 C 0.1059(3) 0.7925(3) 0.5269(4) 0.0417(14) Uani 1 1 d . . . . .
H35A H 0.1504 0.7887 0.5667 0.063 Uiso 1 1 calc GR . . . .
H35B H 0.0872 0.7585 0.4758 0.063 Uiso 1 1 calc GR . . . .
H35C H 0.0928 0.7773 0.5591 0.063 Uiso 1 1 calc GR . . . .
C36 C -0.0610(8) 1.3765(8) 0.3128(10) 0.128(2) Uani 0.808(3) 1 d D U P A 1
H36 H -0.0989 1.3789 0.3038 0.154 Uiso 0.808(3) 1 calc R . P A 1
Cl5 Cl -0.05655(15) 1.4644(2) 0.2766(2) 0.1006(11) Uani 0.808(3) 1 d D U P A 1
Cl6 Cl -0.00247(19) 1.3633(2) 0.4250(3) 0.1117(12) Uani 0.808(3) 1 d D U P A 1
Cl7 Cl -0.0717(2) 1.3010(3) 0.2481(3) 0.1511(18) Uani 0.808(3) 1 d D U P A 1
C36A C -0.047(2) 1.3788(17) 0.325(3) 0.129(2) Uani 0.192(3) 1 d D U P A 2
H36A H -0.0884 1.3912 0.2670 0.155 Uiso 0.192(3) 1 calc R . P A 2
Cl5A Cl -0.0006(8) 1.3751(10) 0.2992(12) 0.134(3) Uani 0.192(3) 1 d D U P A 2
Cl6A Cl -0.0337(10) 1.4451(10) 0.3990(13) 0.147(4) Uani 0.192(3) 1 d D U P A 2
Cl7A Cl -0.0541(9) 1.2897(10) 0.3536(13) 0.150(3) Uani 0.192(3) 1 d D U P A 2

loop_
_atom_site_aniso_label
_atom_site_aniso_U_11
_atom_site_aniso_U_22
_atom_site_aniso_U_33
_atom_site_aniso_U_23
_atom_site_aniso_U_13
_atom_site_aniso_U_12
Ru1 0.01342(15) 0.01624(17) 0.01223(15) 0.00163(11) 0.00868(13) 0.00043(12)
Ru2 0.01486(16) 0.02521(19) 0.01294(16) -0.00111(12) 0.00993(14) 0.00014(13)
Cl1 0.0196(4) 0.0251(5) 0.0166(4) 0.0069(4) 0.0127(4) 0.0039(4)
Cl2 0.0259(5) 0.0201(5) 0.0255(5) 0.0024(4) 0.0192(5) 0.0040(4)
Cl3 0.0157(4) 0.0305(5) 0.0132(4) -0.0002(4) 0.0091(4) -0.0007(4)
Cl4 0.0175(4) 0.0209(5) 0.0149(4) 0.0000(4) 0.0116(4) -0.0006(4)
P1 0.0209(5) 0.0212(6) 0.0235(6) -0.0007(4) 0.0144(5) -0.0038(4)
N1 0.0192(17) 0.0234(19) 0.0206(17) 0.0035(15) 0.0125(15) -0.0012(15)
C1 0.019(2) 0.027(2) 0.019(2) 0.0033(17) 0.0110(18) -0.0001(18)
C2 0.021(2) 0.038(3) 0.028(2) 0.005(2) 0.013(2) -0.006(2)
C3 0.017(2) 0.050(3) 0.029(3) 0.007(2) 0.007(2) -0.002(2)
C4 0.022(2) 0.039(3) 0.023(2) 0.010(2) 0.009(2) 0.004(2)
C5 0.0164(19) 0.029(2) 0.0164(19) 0.0039(17) 0.0084(17) 0.0023(17)
C6 0.0206(19) 0.027(2) 0.0170(19) 0.0012(17) 0.0137(17) -0.0002(17)
C7 0.0178(18) 0.0152(19) 0.0166(18) 0.0043(15) 0.0120(16) 0.0053(15)
C8 0.0139(17) 0.020(2) 0.0139(18) 0.0035(15) 0.0091(15) 0.0042(15)
C9 0.0160(18) 0.023(2) 0.0200(19) 0.0052(16) 0.0127(17) 0.0025(16)
C10 0.024(2) 0.027(2) 0.021(2) 0.0054(17) 0.0172(18) 0.0062(18)
C11 0.037(3) 0.033(3) 0.028(2) 0.007(2) 0.026(2) 0.007(2)
C12 0.051(3) 0.033(3) 0.048(3) 0.005(2) 0.043(3) 0.000(2)
C13 0.034(3) 0.030(2) 0.039(3) 0.002(2) 0.030(2) -0.004(2)
C14 0.025(2) 0.023(2) 0.025(2) 0.0036(17) 0.0195(19) 0.0011(17)
C15 0.0182(19) 0.022(2) 0.0178(19) -0.0007(16) 0.0138(17) 0.0005(16)
C16 0.026(2) 0.019(2) 0.020(2) 0.0003(16) 0.0156(18) 0.0028(17)
C17 0.039(3) 0.021(2) 0.034(3) -0.0004(19) 0.028(2) 0.001(2)
C18 0.032(2) 0.030(3) 0.034(3) -0.010(2) 0.024(2) -0.009(2)
C19 0.019(2) 0.036(3) 0.025(2) -0.006(2) 0.0129(19) -0.0007(19)
C20 0.0188(19) 0.027(2) 0.018(2) -0.0006(17) 0.0110(17) 0.0017(17)
C21 0.036(3) 0.024(2) 0.031(2) -0.001(2) 0.023(2) -0.007(2)
C22 0.058(4) 0.050(4) 0.045(4) 0.006(3) 0.022(3) -0.028(3)
C23 0.065(4) 0.037(3) 0.036(3) -0.001(2) 0.034(3) -0.011(3)
C24 0.097(6) 0.028(3) 0.109(6) 0.011(4) 0.087(6) 0.007(3)
C25 0.032(3) 0.041(3) 0.025(2) -0.006(2) 0.020(2) -0.010(2)
C26 0.026(2) 0.032(2) 0.026(2) -0.0125(19) 0.022(2) -0.0063(19)
C27 0.026(2) 0.046(3) 0.022(2) -0.014(2) 0.019(2) -0.006(2)
C28 0.025(2) 0.055(3) 0.021(2) 0.001(2) 0.019(2) 0.002(2)
C29 0.031(2) 0.040(3) 0.029(2) 0.008(2) 0.026(2) 0.003(2)
C30 0.026(2) 0.030(2) 0.027(2) 0.0013(18) 0.022(2) -0.0009(18)
C31 0.0188(19) 0.026(2) 0.021(2) -0.0057(17) 0.0154(18) -0.0038(17)
C32 0.029(2) 0.028(3) 0.039(3) -0.010(2) 0.024(2) -0.003(2)
C33 0.037(3) 0.035(3) 0.058(3) -0.021(3) 0.036(3) -0.012(2)
C34 0.034(3) 0.031(3) 0.080(4) -0.024(3) 0.041(3) -0.008(2)
C35 0.048(3) 0.048(3) 0.048(3) 0.021(3) 0.040(3) 0.016(3)
C36 0.121(3) 0.101(3) 0.109(2) 0.002(2) 0.053(2) -0.004(2)
Cl5 0.0760(17) 0.090(2) 0.093(2) 0.0132(16) 0.0380(15) -0.0203(15)
Cl6 0.119(2) 0.087(2) 0.098(2) 0.0044(17) 0.0586(18) 0.0028(18)
Cl7 0.149(3) 0.107(3) 0.109(2) -0.004(2) 0.048(2) -0.002(2)
C36A 0.121(3) 0.102(3) 0.109(3) 0.002(2) 0.053(2) -0.004(2)
Cl5A 0.123(3) 0.105(3) 0.112(3) 0.001(3) 0.052(3) -0.003(3)
Cl6A 0.131(4) 0.110(4) 0.118(4) 0.003(4) 0.047(3) 0.001(4)
Cl7A 0.138(3) 0.110(3) 0.116(3) 0.002(3) 0.047(3) -0.002(3)

loop_
_atom_type_symbol
_atom_type_description
_atom_type_scat_dispersion_real
_atom_type_scat_dispersion_imag
_atom_type_scat_source
C C 0.0033 0.0016 'International Tables Vol C Tables 4.2.6.8 and 6.1.1.4'
H H 0.0000 0.0000 'International Tables Vol C Tables 4.2.6.8 and 6.1.1.4'
N N 0.0061 0.0033 'International Tables Vol C Tables 4.2.6.8 and 6.1.1.4'
P P 0.1023 0.0942 'International Tables Vol C Tables 4.2.6.8 and 6.1.1.4'
Cl Cl 0.1484 0.1585 'International Tables Vol C Tables 4.2.6.8 and 6.1.1.4'
Ru Ru -1.2594 0.8363 'International Tables Vol C Tables 4.2.6.8 and 6.1.1.4'

loop_
_geom_angle_atom_site_label_1
_geom_angle_atom_site_label_2
_geom_angle_atom_site_label_3
_geom_angle
_geom_angle_site_symmetry_3
Cl1 Ru1 Cl2 84.13(4) .
Cl1 Ru1 Cl3 161.85(4) .
Cl1 Ru1 Cl4 94.59(3) .
Cl2 Ru1 Cl4 77.68(4) .
Cl3 Ru1 Cl2 78.44(4) .
Cl3 Ru1 Cl4 76.86(3) .
P1 Ru1 Cl1 91.99(4) .
P1 Ru1 Cl2 97.51(4) .
P1 Ru1 Cl3 95.25(4) .
P1 Ru1 Cl4 171.38(4) .
P1 Ru1 C8 93.70(11) .
C7 Ru1 Cl1 118.09(10) .
C7 Ru1 Cl2 157.41(10) .
C7 Ru1 Cl3 79.04(10) .
C7 Ru1 Cl4 95.38(11) .
C7 Ru1 P1 86.39(11) .
C7 Ru1 C8 37.44(14) .
C8 Ru1 Cl1 81.17(10) .
C8 Ru1 Cl2 161.80(10) .
C8 Ru1 Cl3 114.84(10) .
C8 Ru1 Cl4 92.81(11) .
Cl2 Ru2 Cl3 79.30(4) .
Cl2 Ru2 Cl4 81.17(4) .
Cl4 Ru2 Cl3 80.02(3) .
C26 Ru2 Cl2 91.30(13) .
C26 Ru2 Cl3 136.57(12) .
C26 Ru2 Cl4 140.73(12) .
C27 Ru2 Cl2 105.93(15) .
C27 Ru2 Cl3 104.15(13) .
C27 Ru2 Cl4 172.23(14) .
C27 Ru2 C26 37.90(18) .
C27 Ru2 C29 68.6(2) .
C28 Ru2 Cl2 138.98(15) .
C28 Ru2 Cl3 91.22(13) .
C28 Ru2 Cl4 136.75(15) .
C28 Ru2 C26 68.55(19) .
C28 Ru2 C27 37.8(2) .
C28 Ru2 C29 38.0(2) .
C28 Ru2 C30 68.53(18) .
C28 Ru2 C31 81.23(17) .
C29 Ru2 Cl2 173.02(13) .
C29 Ru2 Cl3 105.99(13) .
C29 Ru2 Cl4 104.05(14) .
C29 Ru2 C26 81.72(18) .
C30 Ru2 Cl2 138.25(12) .
C30 Ru2 Cl3 140.09(13) .
C30 Ru2 Cl4 91.60(12) .
C30 Ru2 C26 68.81(17) .
C30 Ru2 C27 81.00(18) .
C30 Ru2 C29 38.26(17) .
C30 Ru2 C31 38.18(17) .
C31 Ru2 Cl2 105.03(12) .
C31 Ru2 Cl3 172.16(11) .
C31 Ru2 Cl4 106.94(11) .
C31 Ru2 C26 38.08(16) .
C31 Ru2 C27 68.52(17) .
C31 Ru2 C29 69.20(17) .
Ru2 Cl2 Ru1 86.64(4) .
Ru2 Cl3 Ru1 86.40(3) .
Ru2 Cl4 Ru1 83.70(3) .
N1 P1 Ru1 109.41(14) .
N1 P1 C21 104.6(2) .
N1 P1 C25 101.3(2) .
C21 P1 Ru1 126.16(17) .
C25 P1 Ru1 111.68(16) .
C25 P1 C21 100.7(2) .
C1 N1 P1 110.2(3) .
C14 N1 P1 116.4(3) .
C14 N1 C1 110.2(4) .
C2 C1 N1 119.3(4) .
C2 C1 C6 121.1(4) .
C6 C1 N1 119.4(4) .
C1 C2 H2 120.1 .
C3 C2 C1 119.7(4) .
C3 C2 H2 120.1 .
C2 C3 H3 120.0 .
C4 C3 C2 120.0(4) .
C4 C3 H3 120.0 .
C3 C4 H4 120.0 .
C3 C4 C5 120.0(4) .
C5 C4 H4 120.0 .
C4 C5 H5 119.4 .
C4 C5 C6 121.3(4) .
C6 C5 H5 119.4 .
C1 C6 C5 117.9(4) .
C1 C6 C7 122.4(4) .
C5 C6 C7 119.7(4) .
Ru1 C7 H7 110.1 .
C6 C7 Ru1 122.6(3) .
C6 C7 H7 110.1 .
C8 C7 Ru1 73.4(2) .
C8 C7 C6 125.8(4) .
C8 C7 H7 110.1 .
C7 C8 Ru1 69.1(2) .
C7 C8 C9 121.4(4) .
C7 C8 C15 115.1(3) .
C9 C8 Ru1 113.9(3) .
C9 C8 C15 115.2(3) .
C15 C8 Ru1 113.6(3) .
C10 C9 C8 119.8(4) .
C10 C9 C14 116.6(4) .
C14 C9 C8 123.6(4) .
C9 C10 H10 118.8 .
C11 C10 C9 122.3(4) .
C11 C10 H10 118.8 .
C10 C11 H11 120.0 .
C12 C11 C10 119.9(5) .
C12 C11 H11 120.0 .
C11 C12 H12 120.4 .
C11 C12 C13 119.2(4) .
C13 C12 H12 120.4 .
C12 C13 H13 119.5 .
C14 C13 C12 120.9(5) .
C14 C13 H13 119.5 .
C9 C14 N1 122.8(4) .
C13 C14 N1 116.2(4) .
C13 C14 C9 120.9(4) .
C16 C15 C8 117.9(4) .
C16 C15 C20 117.7(4) .
C20 C15 C8 124.4(4) .
C15 C16 H16 119.4 .
C17 C16 C15 121.2(4) .
C17 C16 H16 119.4 .
C16 C17 H17 119.8 .
C18 C17 C16 120.3(5) .
C18 C17 H17 119.8 .
C17 C18 H18 120.4 .
C17 C18 C19 119.1(4) .
C19 C18 H18 120.4 .
C18 C19 H19 119.6 .
C20 C19 C18 120.8(4) .
C20 C19 H19 119.6 .
C15 C20 H20 119.6 .
C19 C20 C15 120.9(4) .
C19 C20 H20 119.6 .
C22 C21 P1 109.7(4) .
C23 C21 P1 112.4(4) .
C23 C21 C22 108.5(5) .
C23 C21 C24 108.2(5) .
C24 C21 P1 108.6(4) .
C24 C21 C22 109.5(6) .
C21 C22 H22A 109.5 .
C21 C22 H22B 109.5 .
C21 C22 H22C 109.5 .
H22A C22 H22B 109.5 .
H22A C22 H22C 109.5 .
H22B C22 H22C 109.5 .
C21 C23 H23A 109.5 .
C21 C23 H23B 109.5 .
C21 C23 H23C 109.5 .
H23A C23 H23B 109.5 .
H23A C23 H23C 109.5 .
H23B C23 H23C 109.5 .
C21 C24 H24A 109.5 .
C21 C24 H24B 109.5 .
C21 C24 H24C 109.5 .
H24A C24 H24B 109.5 .
H24A C24 H24C 109.5 .
H24B C24 H24C 109.5 .
P1 C25 H25A 109.5 .
P1 C25 H25B 109.5 .
P1 C25 H25C 109.5 .
H25A C25 H25B 109.5 .
H25A C25 H25C 109.5 .
H25B C25 H25C 109.5 .
C27 C26 Ru2 70.0(3) .
C27 C26 C31 118.3(5) .
C27 C26 C32 121.8(4) .
C31 C26 Ru2 69.7(2) .
C31 C26 C32 119.9(4) .
C32 C26 Ru2 131.6(3) .
Ru2 C27 H27 119.0 .
C26 C27 Ru2 72.1(2) .
C26 C27 H27 119.0 .
C28 C27 Ru2 70.0(3) .
C28 C27 C26 120.5(4) .
C28 C27 H27 119.0 .
Ru2 C28 H28 118.4 .
C27 C28 Ru2 72.2(3) .
C27 C28 H28 118.4 .
C27 C28 C29 122.3(4) .
C29 C28 Ru2 72.8(3) .
C29 C28 H28 118.4 .
C28 C29 Ru2 69.2(3) .
C28 C29 C30 117.2(5) .
C28 C29 C35 121.2(5) .
C30 C29 Ru2 69.4(2) .
C30 C29 C35 121.6(5) .
C35 C29 Ru2 130.6(3) .
Ru2 C30 H30 118.7 .
C29 C30 Ru2 72.3(3) .
C29 C30 H30 118.7 .
C31 C30 Ru2 71.5(2) .
C31 C30 C29 121.5(4) .
C31 C30 H30 118.7 .
Ru2 C31 H31 119.3 .
C26 C31 Ru2 72.2(2) .
C26 C31 H31 119.3 .
C30 C31 Ru2 70.3(2) .
C30 C31 C26 120.2(4) .
C30 C31 H31 119.3 .
C26 C32 H32 108.3 .
C26 C32 C33 114.8(4) .
C26 C32 C34 107.1(4) .
C33 C32 H32 108.3 .
C33 C32 C34 109.8(4) .
C34 C32 H32 108.3 .
C32 C33 H33A 109.5 .
C32 C33 H33B 109.5 .
C32 C33 H33C 109.5 .
H33A C33 H33B 109.5 .
H33A C33 H33C 109.5 .
H33B C33 H33C 109.5 .
C32 C34 H34A 109.5 .
C32 C34 H34B 109.5 .
C32 C34 H34C 109.5 .
H34A C34 H34B 109.5 .
H34A C34 H34C 109.5 .
H34B C34 H34C 109.5 .
C29 C35 H35A 109.5 .
C29 C35 H35B 109.5 .
C29 C35 H35C 109.5 .
H35A C35 H35B 109.5 .
H35A C35 H35C 109.5 .
H35B C35 H35C 109.5 .
Cl5 C36 H36 105.6 .
Cl6 C36 H36 105.6 .
Cl6 C36 Cl5 112.3(8) .
Cl6 C36 Cl7 114.2(9) .
Cl7 C36 H36 105.6 .
Cl7 C36 Cl5 112.7(10) .
Cl5A C36A H36A 105.0 .
Cl6A C36A H36A 105.0 .
Cl6A C36A Cl5A 121(2) .
Cl6A C36A Cl7A 108.7(18) .
Cl7A C36A H36A 105.0 .
Cl7A C36A Cl5A 111(2) .
C36A Cl5A Cl5A 145(2) 2

loop_
_geom_bond_atom_site_label_1
_geom_bond_atom_site_label_2
_geom_bond_distance
_geom_bond_site_symmetry_2
Ru1 Cl1 2.3743(12) .
Ru1 Cl2 2.4513(11) .
Ru1 Cl3 2.4496(12) .
Ru1 Cl4 2.5788(10) .
Ru1 P1 2.2332(12) .
Ru1 C7 2.191(4) .
Ru1 C8 2.247(4) .
Ru2 Cl2 2.4219(11) .
Ru2 Cl3 2.4346(11) .
Ru2 Cl4 2.4294(11) .
Ru2 C26 2.207(4) .
Ru2 C27 2.179(4) .
Ru2 C28 2.151(4) .
Ru2 C29 2.197(4) .
Ru2 C30 2.158(4) .
Ru2 C31 2.173(4) .
P1 N1 1.739(4) .
P1 C21 1.877(5) .
P1 C25 1.858(5) .
N1 C1 1.450(6) .
N1 C14 1.449(6) .
C1 C2 1.392(6) .
C1 C6 1.395(6) .
C2 H2 0.9500 .
C2 C3 1.390(7) .
C3 H3 0.9500 .
C3 C4 1.381(7) .
C4 H4 0.9500 .
C4 C5 1.386(6) .
C5 H5 0.9500 .
C5 C6 1.399(6) .
C6 C7 1.476(6) .
C7 H7 1.0000 .
C7 C8 1.426(5) .
C8 C9 1.500(5) .
C8 C15 1.514(6) .
C9 C10 1.406(6) .
C9 C14 1.409(6) .
C10 H10 0.9500 .
C10 C11 1.387(6) .
C11 H11 0.9500 .
C11 C12 1.385(8) .
C12 H12 0.9500 .
C12 C13 1.390(7) .
C13 H13 0.9500 .
C13 C14 1.390(6) .
C15 C16 1.401(6) .
C15 C20 1.401(6) .
C16 H16 0.9500 .
C16 C17 1.389(6) .
C17 H17 0.9500 .
C17 C18 1.383(7) .
C18 H18 0.9500 .
C18 C19 1.392(7) .
C19 H19 0.9500 .
C19 C20 1.382(7) .
C20 H20 0.9500 .
C21 C22 1.530(8) .
C21 C23 1.511(7) .
C21 C24 1.527(8) .
C22 H22A 0.9800 .
C22 H22B 0.9800 .
C22 H22C 0.9800 .
C23 H23A 0.9800 .
C23 H23B 0.9800 .
C23 H23C 0.9800 .
C24 H24A 0.9800 .
C24 H24B 0.9800 .
C24 H24C 0.9800 .
C25 H25A 0.9800 .
C25 H25B 0.9800 .
C25 H25C 0.9800 .
C26 C27 1.425(7) .
C26 C31 1.429(6) .
C26 C32 1.508(7) .
C27 H27 1.0000 .
C27 C28 1.402(8) .
C28 H28 1.0000 .
C28 C29 1.415(7) .
C29 C30 1.428(7) .
C29 C35 1.496(7) .
C30 H30 1.0000 .
C30 C31 1.417(6) .
C31 H31 1.0000 .
C32 H32 1.0000 .
C32 C33 1.534(7) .
C32 C34 1.541(7) .
C33 H33A 0.9800 .
C33 H33B 0.9800 .
C33 H33C 0.9800 .
C34 H34A 0.9800 .
C34 H34B 0.9800 .
C34 H34C 0.9800 .
C35 H35A 0.9800 .
C35 H35B 0.9800 .
C35 H35C 0.9800 .
C36 H36 1.0000 .
C36 Cl5 1.736(16) .
C36 Cl6 1.716(16) .
C36 Cl7 1.724(15) .
C36A H36A 1.0000 .
C36A Cl5A 1.73(2) .
C36A Cl6A 1.72(2) .
C36A Cl7A 1.72(2) .
Cl5A Cl5A 2.00(4) 2

loop_
_geom_torsion_atom_site_label_1
_geom_torsion_atom_site_label_2
_geom_torsion_atom_site_label_3
_geom_torsion_atom_site_label_4
_geom_torsion
_geom_torsion_site_symmetry_4
Ru1 P1 N1 C1 -73.9(3) .
Ru1 P1 N1 C14 52.5(3) .
Ru1 P1 C21 C22 171.4(4) .
Ru1 P1 C21 C23 -67.8(5) .
Ru1 P1 C21 C24 51.8(5) .
Ru1 C7 C8 C9 105.9(4) .
Ru1 C7 C8 C15 -107.1(3) .
Ru1 C8 C9 C10 -131.3(3) .
Ru1 C8 C9 C14 48.5(5) .
Ru1 C8 C15 C16 -120.2(3) .
Ru1 C8 C15 C20 63.8(5) .
Ru2 C26 C27 C28 -52.6(4) .
Ru2 C26 C31 C30 53.5(3) .
Ru2 C26 C32 C33 -65.1(6) .
Ru2 C26 C32 C34 172.7(4) .
Ru2 C27 C28 C29 -55.3(4) .
Ru2 C28 C29 C30 -51.9(3) .
Ru2 C28 C29 C35 125.7(4) .
Ru2 C29 C30 C31 -54.1(4) .
Ru2 C30 C31 C26 -54.4(3) .
P1 N1 C1 C2 -118.5(4) .
P1 N1 C1 C6 56.8(5) .
P1 N1 C14 C9 -60.9(5) .
P1 N1 C14 C13 121.4(4) .
N1 P1 C21 C22 -60.6(5) .
N1 P1 C21 C23 60.2(4) .
N1 P1 C21 C24 179.8(4) .
N1 C1 C2 C3 174.5(5) .
N1 C1 C6 C5 -172.9(4) .
N1 C1 C6 C7 7.8(7) .
C1 N1 C14 C9 65.5(5) .
C1 N1 C14 C13 -112.2(4) .
C1 C2 C3 C4 -1.1(9) .
C1 C6 C7 Ru1 -50.0(5) .
C1 C6 C7 C8 42.6(7) .
C2 C1 C6 C5 2.3(7) .
C2 C1 C6 C7 -177.0(4) .
C2 C3 C4 C5 1.3(9) .
C3 C4 C5 C6 0.3(8) .
C4 C5 C6 C1 -2.1(7) .
C4 C5 C6 C7 177.2(4) .
C5 C6 C7 Ru1 130.8(4) .
C5 C6 C7 C8 -136.7(4) .
C6 C1 C2 C3 -0.7(8) .
C6 C7 C8 Ru1 -118.6(4) .
C6 C7 C8 C9 -12.7(6) .
C6 C7 C8 C15 134.3(4) .
C7 C8 C9 C10 149.4(4) .
C7 C8 C9 C14 -30.8(6) .
C7 C8 C15 C16 -43.2(5) .
C7 C8 C15 C20 140.9(4) .
C8 C9 C10 C11 178.7(4) .
C8 C9 C14 N1 1.9(7) .
C8 C9 C14 C13 179.5(4) .
C8 C15 C16 C17 -177.7(4) .
C8 C15 C20 C19 177.1(4) .
C9 C8 C15 C16 105.9(4) .
C9 C8 C15 C20 -70.1(5) .
C9 C10 C11 C12 0.7(7) .
C10 C9 C14 N1 -178.3(4) .
C10 C9 C14 C13 -0.7(6) .
C10 C11 C12 C13 1.4(8) .
C11 C12 C13 C14 -3.2(8) .
C12 C13 C14 N1 -179.4(5) .
C12 C13 C14 C9 2.9(7) .
C14 N1 C1 C2 111.7(5) .
C14 N1 C1 C6 -73.0(5) .
C14 C9 C10 C11 -1.0(6) .
C15 C8 C9 C10 2.5(5) .
C15 C8 C9 C14 -177.7(4) .
C15 C16 C17 C18 0.8(7) .
C16 C15 C20 C19 1.1(6) .
C16 C17 C18 C19 0.1(7) .
C17 C18 C19 C20 -0.3(7) .
C18 C19 C20 C15 -0.3(7) .
C20 C15 C16 C17 -1.4(6) .
C21 P1 N1 C1 148.5(3) .
C21 P1 N1 C14 -85.0(3) .
C25 P1 N1 C1 44.1(3) .
C25 P1 N1 C14 170.6(3) .
C25 P1 C21 C22 44.3(5) .
C25 P1 C21 C23 165.1(4) .
C25 P1 C21 C24 -75.3(5) .
C26 C27 C28 Ru2 53.5(4) .
C26 C27 C28 C29 -1.7(7) .
C27 C26 C31 Ru2 -52.2(3) .
C27 C26 C31 C30 1.3(6) .
C27 C26 C32 C33 25.5(6) .
C27 C26 C32 C34 -96.6(5) .
C27 C28 C29 Ru2 55.0(4) .
C27 C28 C29 C30 3.2(6) .
C27 C28 C29 C35 -179.3(4) .
C28 C29 C30 Ru2 51.8(3) .
C28 C29 C30 C31 -2.3(6) .
C29 C30 C31 Ru2 54.5(4) .
C29 C30 C31 C26 0.1(6) .
C31 C26 C27 Ru2 52.0(3) .
C31 C26 C27 C28 -0.6(6) .
C31 C26 C32 C33 -153.7(4) .
C31 C26 C32 C34 84.2(5) .
C32 C26 C27 Ru2 -127.3(4) .
C32 C26 C27 C28 -179.8(4) .
C32 C26 C31 Ru2 127.1(4) .
C32 C26 C31 C30 -179.4(4) .
C35 C29 C30 Ru2 -125.8(4) .
C35 C29 C30 C31 -179.9(4) .
Cl6A C36A Cl5A Cl5A -127(2) 2
Cl7A C36A Cl5A Cl5A 104(3) 2
